data_7717764
loop_
_publ_author_name
'Liu, Feiyan'
'Chen, Guoyong'
'Liu, Xiao'
'Jiang, Ting'
'Guo, Wenjing'
'Li, Xiancai'
'Wei, Zhenhong'

_publ_section_title
;
 Anionic Modulation Induces Molecular Polarity in a Three-Component Crown
 Ether System
;
_journal_name_full 'Dalton Transactions'
_journal_paper_doi 10.1039/D4DT03466J
_journal_year 2025
_chemical_formula_moiety 'C10 H20 O5, F6 P, C7 H7 F3 N'
_chemical_formula_sum 'C17 H27 F9 N O5 P'
_chemical_formula_weight 527.37
_space_group_crystal_system monoclinic
_space_group_IT_number 14
_space_group_name_Hall '-P 2yn'
_space_group_name_H-M_alt 'P 1 21/n 1'
_atom_sites_solution_hydrogens geom
_audit_block_doi 10.5517/ccdc.csd.cc2lv8f5
_audit_creation_date 2024-12-09
_audit_creation_method
;
Olex2 1.2
(compiled 2018.05.29 svn.r3508 for OlexSys, GUI svn.r5506)
;
_audit_update_record
;
2024-12-09 deposited with the CCDC.	2025-01-06 downloaded from the CCDC.
;
_cell_angle_alpha 90
_cell_angle_beta 93.642(3)
_cell_angle_gamma 90
_cell_formula_units_Z 4
_cell_length_a 10.5818(4)
_cell_length_b 15.9181(6)
_cell_length_c 13.8015(5)
_cell_measurement_reflns_used 12077
_cell_measurement_temperature 200(2)
_cell_measurement_theta_max 30.1190
_cell_measurement_theta_min 2.9510
_cell_volume 2320.06(15)
_computing_molecular_graphics 'Olex2 (Dolomanov et al., 2009)'
_computing_publication_material 'Olex2 (Dolomanov et al., 2009)'
_computing_structure_refinement 'ShelXL (Sheldrick, 2015)'
_computing_structure_solution 'SHELXT 2018/2 (Sheldrick, 2018)'
_diffrn_ambient_temperature 200.00
_diffrn_measured_fraction_theta_full 0.998
_diffrn_measured_fraction_theta_max 0.845
_diffrn_measurement_device_type 'multiwire proportional'
_diffrn_measurement_method 'phi and omega scans'
_diffrn_radiation_monochromator graphite
_diffrn_radiation_type MoK\a
_diffrn_radiation_wavelength 0.71073
_diffrn_reflns_av_R_equivalents 0.0419
_diffrn_reflns_av_unetI/netI 0.0390
_diffrn_reflns_Laue_measured_fraction_full 0.998
_diffrn_reflns_Laue_measured_fraction_max 0.845
_diffrn_reflns_limit_h_max 15
_diffrn_reflns_limit_h_min -14
_diffrn_reflns_limit_k_max 22
_diffrn_reflns_limit_k_min -20
_diffrn_reflns_limit_l_max 18
_diffrn_reflns_limit_l_min -19
_diffrn_reflns_number 28272
_diffrn_reflns_point_group_measured_fraction_full 0.998
_diffrn_reflns_point_group_measured_fraction_max 0.845
_diffrn_reflns_theta_full 25.242
_diffrn_reflns_theta_max 30.838
_diffrn_reflns_theta_min 2.956
_exptl_absorpt_coefficient_mu 0.219
_exptl_absorpt_correction_type none
_exptl_crystal_density_diffrn 1.510
_exptl_crystal_description block
_exptl_crystal_F_000 1088.0
_exptl_crystal_size_max 0.07
_exptl_crystal_size_mid 0.06
_exptl_crystal_size_min 0.05
_refine_diff_density_max 0.635
_refine_diff_density_min -0.508
_refine_diff_density_rms 0.061
_refine_ls_extinction_method none
_refine_ls_goodness_of_fit_ref 1.071
_refine_ls_hydrogen_treatment constr
_refine_ls_matrix_type full
_refine_ls_number_parameters 354
_refine_ls_number_reflns 6169
_refine_ls_number_restraints 282
_refine_ls_restrained_S_all 1.191
_refine_ls_R_factor_all 0.1027
_refine_ls_R_factor_gt 0.0724
_refine_ls_shift/su_max 0.000
_refine_ls_shift/su_mean 0.000
_refine_ls_structure_factor_coef Fsqd
_refine_ls_weighting_details 'w=1/[\s^2^(Fo^2^)+(0.0885P)^2^+2.0169P] where P=(Fo^2^+2Fc^2^)/3'
_refine_ls_weighting_scheme calc
_refine_ls_wR_factor_gt 0.1939
_refine_ls_wR_factor_ref 0.2116
_reflns_Friedel_coverage 0.000
_reflns_number_gt 4128
_reflns_number_total 6169
_reflns_threshold_expression 'I > 2\s(I)'
_cod_data_source_file d4dt03466j2.cif
_cod_data_source_block 1
_cod_original_sg_symbol_H-M 'P 21/n'
_cod_database_code 7717764
_shelx_shelxl_version_number 2018/3
_shelx_space_group_comment
;
The symmetry employed for this shelxl refinement is uniquely defined
by the following loop, which should always be used as a source of
symmetry information in preference to the above space-group names.
They are only intended as comments.
;
_olex2_refinement_description
;
1. Fixed Uiso
 At 1.2 times of:
  All C(H) groups, All C(H,H) groups, All N(H,H,H) groups
2. Restrained distances
 P1-F4 \\sim P1-F5 \\sim P1-F2 \\sim P1-F3 \\sim P1-F1 \\sim P1-F6
 with sigma of 0.02
 P1-F4A \\sim P1-F5A \\sim P1-F2A \\sim P1-F3A \\sim P1-F1A \\sim P1-F6A
 with sigma of 0.02
3. Uiso/Uaniso restraints and constraints
F6A \\sim P1 \\sim F6 \\sim F4 \\sim F4A \\sim F5 \\sim F5A \\sim F1 \\sim F1A
\\sim F3A \\sim F3 \\sim F2A \\sim F2: within 2A with sigma of 0.01 and sigma
for terminal atoms of 0.02
Uanis(F6A) \\sim Ueq, Uanis(P1) \\sim Ueq, Uanis(F6) \\sim Ueq, Uanis(F4) \\sim
Ueq, Uanis(F4A) \\sim Ueq, Uanis(F5) \\sim Ueq, Uanis(F5A) \\sim Ueq, Uanis(F1)
\\sim Ueq, Uanis(F1A) \\sim Ueq, Uanis(F3A) \\sim Ueq, Uanis(F3) \\sim Ueq,
Uanis(F2A) \\sim Ueq, Uanis(F2) \\sim Ueq: with sigma of 0.01 and sigma for
terminal atoms of 0.02
4. Others
 Sof(F6A)=Sof(F4A)=Sof(F5A)=Sof(F1A)=Sof(F3A)=Sof(F2A)=1-FVAR(1)
 Sof(F5)=Sof(F6)=Sof(F2)=Sof(F4)=Sof(F3)=Sof(F1)=FVAR(1)
5.a Secondary CH2 refined with riding coordinates:
 C4(H4A,H4B), C3(H3A,H3B), C5(H5A,H5B), C6(H6A,H6B), C7(H7A,H7B), C8(H8A,H8B),
 C1(H1A,H1B), C2(H2A,H2B), C9(H9A,H9B), C10(H10A,H10B)
5.b Aromatic/amide H refined with riding coordinates:
 C16(H16), C12(H12), C15(H15), C13(H13)
5.c Idealised Me refined as rotating group:
 N1(H1C,H1D,H1E)
;
_olex2_submission_special_instructions 'No special instructions were received'

loop_
_space_group_symop_operation_xyz
'x, y, z'
'-x+1/2, y+1/2, -z+1/2'
'-x, -y, -z'
'x-1/2, -y-1/2, z-1/2'

loop_
_atom_site_label
_atom_site_type_symbol
_atom_site_fract_x
_atom_site_fract_y
_atom_site_fract_z
_atom_site_U_iso_or_equiv
_atom_site_adp_type
_atom_site_occupancy
_atom_site_site_symmetry_order
_atom_site_calc_flag
_atom_site_refinement_flags_posn
_atom_site_refinement_flags_adp
_atom_site_refinement_flags_occupancy
_atom_site_disorder_assembly
_atom_site_disorder_group
P1 P 0.75975(8) 0.32082(7) 0.42612(6) 0.0647(3) Uani 1 1 d D U . . .
O2 O 0.79158(18) 0.32677(10) 0.77443(14) 0.0418(4) Uani 1 1 d . . . . .
O1 O 0.53548(18) 0.35178(12) 0.70024(14) 0.0446(4) Uani 1 1 d . . . . .
O3 O 0.96403(19) 0.45670(11) 0.76052(15) 0.0455(5) Uani 1 1 d . . . . .
O4 O 0.7797(2) 0.55764(12) 0.84328(14) 0.0483(5) Uani 1 1 d . . . . .
O5 O 0.5277(2) 0.51247(13) 0.77977(16) 0.0515(5) Uani 1 1 d . . . . .
N1 N 0.7730(2) -0.02747(12) 0.84594(14) 0.0350(4) Uani 1 1 d . . . . .
H1C H 0.700295 -0.033965 0.807850 0.042 Uiso 1 1 calc GR . . . .
H1D H 0.782219 -0.071394 0.887998 0.042 Uiso 1 1 calc GR . . . .
H1E H 0.840206 -0.025872 0.807950 0.042 Uiso 1 1 calc GR . . . .
F8 F 0.6828(3) 0.33661(14) 1.00722(17) 0.1012(10) Uani 1 1 d . . . . .
F9 F 0.6913(4) 0.27181(16) 1.13623(18) 0.1202(12) Uani 1 1 d . . . . .
C11 C 0.7672(2) 0.05090(14) 0.90055(15) 0.0299(5) Uani 1 1 d . . . . .
C16 C 0.6520(2) 0.07890(16) 0.92913(18) 0.0370(5) Uani 1 1 d . . . . .
H16 H 0.577120 0.047414 0.913944 0.044 Uiso 1 1 calc R . . . .
C12 C 0.8774(2) 0.09483(16) 0.92261(18) 0.0361(5) Uani 1 1 d . . . . .
H12 H 0.956132 0.074200 0.903061 0.043 Uiso 1 1 calc R . . . .
C15 C 0.6471(2) 0.15316(17) 0.98000(19) 0.0392(6) Uani 1 1 d . . . . .
H15 H 0.568476 0.173248 1.000258 0.047 Uiso 1 1 calc R . . . .
C13 C 0.8720(2) 0.16954(16) 0.97370(19) 0.0395(5) Uani 1 1 d . . . . .
H13 H 0.947041 0.200726 0.989493 0.047 Uiso 1 1 calc R . . . .
C14 C 0.7567(2) 0.19830(15) 1.00148(18) 0.0363(5) Uani 1 1 d . . . . .
F7 F 0.8566(3) 0.3114(2) 1.0816(3) 0.160(2) Uani 1 1 d . . . . .
F5 F 0.6932(12) 0.2726(8) 0.3472(10) 0.113(4) Uani 0.334(4) 1 d D U P A 1
F6 F 0.8447(12) 0.3828(7) 0.3835(8) 0.080(3) Uani 0.334(4) 1 d D U P A 1
C4 C 0.7094(3) 0.26130(16) 0.7399(2) 0.0445(6) Uani 1 1 d . . . . .
H4A H 0.734168 0.207768 0.772326 0.053 Uiso 1 1 calc R . . . .
H4B H 0.715216 0.254069 0.669107 0.053 Uiso 1 1 calc R . . . .
C17 C 0.7482(3) 0.27926(19) 1.0553(2) 0.0512(7) Uani 1 1 d . . . . .
C3 C 0.5777(3) 0.28347(18) 0.7611(2) 0.0490(7) Uani 1 1 d . . . . .
H3A H 0.521579 0.234338 0.749012 0.059 Uiso 1 1 calc R . . . .
H3B H 0.574769 0.299714 0.830196 0.059 Uiso 1 1 calc R . . . .
F2 F 0.6782(8) 0.3343(8) 0.5106(5) 0.092(2) Uani 0.334(4) 1 d D U P A 1
C5 C 0.9203(3) 0.31041(17) 0.7580(2) 0.0491(7) Uani 1 1 d . . . . .
H5A H 0.932420 0.309677 0.687486 0.059 Uiso 1 1 calc R . . . .
H5B H 0.945950 0.255081 0.785497 0.059 Uiso 1 1 calc R . . . .
C6 C 0.9985(3) 0.37860(18) 0.8063(3) 0.0564(8) Uani 1 1 d . . . . .
H6A H 0.982925 0.381094 0.876259 0.068 Uiso 1 1 calc R . . . .
H6B H 1.089569 0.367221 0.800083 0.068 Uiso 1 1 calc R . . . .
C7 C 0.9943(3) 0.52802(19) 0.8194(2) 0.0542(7) Uani 1 1 d . . . . .
H7A H 0.998769 0.578237 0.777409 0.065 Uiso 1 1 calc R . . . .
H7B H 1.078704 0.519828 0.853210 0.065 Uiso 1 1 calc R . . . .
C8 C 0.8991(3) 0.5429(2) 0.8928(2) 0.0591(8) Uani 1 1 d . . . . .
H8A H 0.894295 0.493323 0.935657 0.071 Uiso 1 1 calc R . . . .
H8B H 0.924274 0.592147 0.933408 0.071 Uiso 1 1 calc R . . . .
C1 C 0.4439(3) 0.4495(2) 0.8103(3) 0.0593(8) Uani 1 1 d . . . . .
H1A H 0.362973 0.475113 0.827256 0.071 Uiso 1 1 calc R . . . .
H1B H 0.481882 0.420067 0.868301 0.071 Uiso 1 1 calc R . . . .
C2 C 0.4213(3) 0.3890(2) 0.7283(3) 0.0585(8) Uani 1 1 d . . . . .
H2A H 0.363155 0.344260 0.748011 0.070 Uiso 1 1 calc R . . . .
H2B H 0.379659 0.418785 0.671978 0.070 Uiso 1 1 calc R . . . .
C9 C 0.6793(4) 0.5592(2) 0.9070(2) 0.0607(8) Uani 1 1 d . . . . .
H9A H 0.695044 0.603439 0.956738 0.073 Uiso 1 1 calc R . . . .
H9B H 0.673840 0.504445 0.940527 0.073 Uiso 1 1 calc R . . . .
F4 F 0.6931(9) 0.4089(7) 0.3863(9) 0.122(3) Uani 0.334(4) 1 d D U P A 1
C10 C 0.5584(4) 0.5766(2) 0.8489(3) 0.0645(9) Uani 1 1 d . . . . .
H10A H 0.488885 0.581774 0.893279 0.077 Uiso 1 1 calc R . . . .
H10B H 0.565741 0.630878 0.814665 0.077 Uiso 1 1 calc R . . . .
F3 F 0.8595(6) 0.3912(6) 0.4859(7) 0.086(2) Uani 0.334(4) 1 d D U P A 1
F1 F 0.8495(8) 0.2586(6) 0.4782(9) 0.096(3) Uani 0.334(4) 1 d D U P A 1
F6A F 0.8596(7) 0.3508(5) 0.3553(6) 0.116(2) Uani 0.666(4) 1 d D U P A 2
F4A F 0.6707(3) 0.3912(3) 0.4634(4) 0.0908(14) Uani 0.666(4) 1 d D U P A 2
F5A F 0.6598(5) 0.3131(4) 0.3377(3) 0.0907(16) Uani 0.666(4) 1 d D U P A 2
F1A F 0.8413(5) 0.2396(3) 0.4057(5) 0.127(2) Uani 0.666(4) 1 d D U P A 2
F3A F 0.8376(3) 0.3304(4) 0.5275(3) 0.0923(14) Uani 0.666(4) 1 d D U P A 2
F2A F 0.6650(3) 0.2521(2) 0.4812(2) 0.0718(10) Uani 0.666(4) 1 d D U P A 2

loop_
_atom_site_aniso_label
_atom_site_aniso_U_11
_atom_site_aniso_U_22
_atom_site_aniso_U_33
_atom_site_aniso_U_23
_atom_site_aniso_U_13
_atom_site_aniso_U_12
P1 0.0344(4) 0.1203(8) 0.0395(4) -0.0212(4) 0.0034(3) 0.0050(4)
O2 0.0451(11) 0.0293(8) 0.0508(11) -0.0017(7) 0.0015(8) 0.0018(7)
O1 0.0427(10) 0.0468(10) 0.0447(10) 0.0053(8) 0.0053(8) -0.0024(8)
O3 0.0435(10) 0.0366(9) 0.0550(11) 0.0037(8) -0.0069(8) -0.0004(8)
O4 0.0601(13) 0.0430(10) 0.0415(10) -0.0031(8) 0.0025(9) 0.0013(9)
O5 0.0519(12) 0.0466(11) 0.0576(12) 0.0030(9) 0.0169(9) 0.0027(9)
N1 0.0408(11) 0.0307(10) 0.0333(10) -0.0033(8) 0.0022(8) -0.0004(8)
F8 0.175(3) 0.0544(12) 0.0709(14) -0.0176(10) -0.0187(16) 0.0507(15)
F9 0.227(4) 0.0754(16) 0.0632(14) -0.0278(12) 0.0511(19) 0.0076(19)
C11 0.0328(11) 0.0294(11) 0.0274(10) 0.0004(8) 0.0015(8) 0.0008(9)
C16 0.0283(11) 0.0408(13) 0.0418(12) -0.0044(10) 0.0026(9) -0.0052(10)
C12 0.0260(11) 0.0419(13) 0.0403(12) -0.0072(10) 0.0014(9) 0.0029(10)
C15 0.0298(12) 0.0466(14) 0.0416(13) -0.0062(11) 0.0058(10) 0.0059(10)
C13 0.0315(12) 0.0411(13) 0.0451(13) -0.0083(11) -0.0029(10) -0.0042(10)
C14 0.0379(13) 0.0347(12) 0.0360(12) -0.0063(9) -0.0013(9) 0.0048(10)
F7 0.0726(17) 0.111(2) 0.291(5) -0.143(3) -0.022(2) -0.0001(15)
F5 0.085(6) 0.119(7) 0.129(6) -0.037(6) -0.037(5) -0.044(5)
F6 0.052(4) 0.118(6) 0.071(5) 0.011(4) 0.013(3) -0.042(5)
C4 0.0594(17) 0.0298(12) 0.0442(14) 0.0032(10) 0.0018(12) -0.0061(11)
C17 0.0566(18) 0.0449(15) 0.0513(16) -0.0157(12) -0.0031(13) 0.0086(13)
C3 0.0541(17) 0.0452(15) 0.0479(15) 0.0090(12) 0.0048(12) -0.0124(13)
F2 0.081(4) 0.150(7) 0.047(3) -0.005(4) 0.016(3) 0.006(5)
C5 0.0476(16) 0.0330(13) 0.0660(18) -0.0008(12) -0.0012(13) 0.0107(11)
C6 0.0469(17) 0.0432(15) 0.077(2) 0.0080(14) -0.0136(15) 0.0060(13)
C7 0.0523(17) 0.0431(15) 0.0654(19) -0.0037(13) -0.0110(14) -0.0089(13)
C8 0.075(2) 0.0510(17) 0.0496(16) -0.0085(13) -0.0134(15) -0.0054(15)
C1 0.0497(17) 0.0636(19) 0.067(2) -0.0003(15) 0.0255(15) -0.0019(15)
C2 0.0379(15) 0.069(2) 0.069(2) -0.0019(16) 0.0086(14) -0.0040(14)
C9 0.085(2) 0.0488(17) 0.0501(17) -0.0127(13) 0.0185(16) -0.0045(16)
F4 0.080(5) 0.161(7) 0.125(6) 0.019(6) -0.007(5) 0.052(5)
C10 0.073(2) 0.0412(15) 0.082(2) -0.0068(15) 0.0322(19) 0.0104(15)
F3 0.050(3) 0.110(5) 0.099(5) -0.048(4) 0.012(3) -0.007(3)
F1 0.071(4) 0.080(5) 0.137(6) 0.042(5) 0.013(5) -0.001(4)
F6A 0.064(3) 0.167(6) 0.119(5) 0.029(4) 0.020(3) -0.018(4)
F4A 0.058(2) 0.097(3) 0.115(4) -0.038(3) -0.006(2) 0.008(2)
F5A 0.072(3) 0.139(4) 0.058(2) -0.016(3) -0.0176(18) -0.015(3)
F1A 0.103(3) 0.119(4) 0.166(5) -0.025(3) 0.068(3) 0.031(3)
F3A 0.056(2) 0.164(4) 0.0548(19) -0.006(2) -0.0073(15) -0.008(2)
F2A 0.0535(18) 0.085(2) 0.078(2) 0.0105(17) 0.0142(15) -0.0029(15)

loop_
_atom_type_symbol
_atom_type_description
_atom_type_scat_dispersion_real
_atom_type_scat_dispersion_imag
_atom_type_scat_source
C C 0.0033 0.0016 'International Tables Vol C Tables 4.2.6.8 and 6.1.1.4'
H H 0.0000 0.0000 'International Tables Vol C Tables 4.2.6.8 and 6.1.1.4'
N N 0.0061 0.0033 'International Tables Vol C Tables 4.2.6.8 and 6.1.1.4'
O O 0.0106 0.0060 'International Tables Vol C Tables 4.2.6.8 and 6.1.1.4'
F F 0.0171 0.0103 'International Tables Vol C Tables 4.2.6.8 and 6.1.1.4'
P P 0.1023 0.0942 'International Tables Vol C Tables 4.2.6.8 and 6.1.1.4'

loop_
_geom_angle_atom_site_label_1
_geom_angle_atom_site_label_2
_geom_angle_atom_site_label_3
_geom_angle
_geom_angle_site_symmetry_1
_geom_angle_site_symmetry_3
_geom_angle_publ_flag
F5 P1 F6 109.1(7) . . ?
F5 P1 F2 112.0(7) . . ?
F5 P1 F4 91.3(6) . . ?
F5 P1 F3 161.1(7) . . ?
F5 P1 F1 105.3(7) . . ?
F6 P1 F2 127.1(6) . . ?
F6 P1 F4 63.8(7) . . ?
F6 P1 F3 52.0(6) . . ?
F6 P1 F1 104.2(6) . . ?
F2 P1 F4 83.3(6) . . ?
F2 P1 F3 84.3(5) . . ?
F2 P1 F1 95.6(6) . . ?
F4 P1 F3 80.9(5) . . ?
F1 P1 F4 162.3(6) . . ?
F1 P1 F3 81.4(5) . . ?
F6A P1 F4A 115.6(4) . . ?
F6A P1 F5A 89.2(4) . . ?
F6A P1 F1A 74.9(4) . . ?
F6A P1 F3A 100.9(4) . . ?
F6A P1 F2A 157.2(3) . . ?
F4A P1 F1A 169.0(3) . . ?
F4A P1 F3A 86.1(3) . . ?
F4A P1 F2A 86.0(2) . . ?
F5A P1 F4A 85.5(3) . . ?
F5A P1 F1A 98.4(3) . . ?
F5A P1 F3A 168.9(3) . . ?
F5A P1 F2A 84.8(3) . . ?
F1A P1 F2A 84.1(2) . . ?
F3A P1 F1A 88.7(3) . . ?
F3A P1 F2A 87.4(2) . . ?
C5 O2 C4 112.7(2) . . ?
C2 O1 C3 113.4(2) . . ?
C7 O3 C6 113.6(2) . . ?
C8 O4 C9 112.5(2) . . ?
C1 O5 C10 115.4(2) . . ?
C16 C11 N1 119.4(2) . . ?
C12 C11 N1 119.0(2) . . ?
C12 C11 C16 121.6(2) . . ?
C15 C16 C11 119.1(2) . . ?
C11 C12 C13 119.1(2) . . ?
C16 C15 C14 119.9(2) . . ?
C14 C13 C12 119.5(2) . . ?
C15 C14 C13 120.9(2) . . ?
C15 C14 C17 118.7(2) . . ?
C13 C14 C17 120.4(2) . . ?
O2 C4 C3 108.8(2) . . ?
F8 C17 F9 103.9(3) . . ?
F8 C17 C14 113.5(2) . . ?
F9 C17 C14 113.1(3) . . ?
F7 C17 F8 107.5(3) . . ?
F7 C17 F9 104.2(3) . . ?
F7 C17 C14 113.8(3) . . ?
O1 C3 C4 109.1(2) . . ?
O2 C5 C6 107.8(2) . . ?
O3 C6 C5 108.4(2) . . ?
O3 C7 C8 112.2(3) . . ?
O4 C8 C7 108.6(2) . . ?
O5 C1 C2 107.7(3) . . ?
O1 C2 C1 112.1(3) . . ?
O4 C9 C10 108.6(3) . . ?
O5 C10 C9 112.3(3) . . ?

loop_
_geom_bond_atom_site_label_1
_geom_bond_atom_site_label_2
_geom_bond_distance
_geom_bond_site_symmetry_2
_geom_bond_publ_flag
P1 F5 1.475(9) . ?
P1 F6 1.482(9) . ?
P1 F2 1.509(6) . ?
P1 F4 1.648(9) . ?
P1 F3 1.714(6) . ?
P1 F1 1.521(7) . ?
P1 F6A 1.559(6) . ?
P1 F4A 1.572(4) . ?
P1 F5A 1.568(4) . ?
P1 F1A 1.590(4) . ?
P1 F3A 1.585(3) . ?
P1 F2A 1.696(3) . ?
O2 C4 1.420(3) . ?
O2 C5 1.419(3) . ?
O1 C3 1.429(3) . ?
O1 C2 1.422(4) . ?
O3 C6 1.431(3) . ?
O3 C7 1.421(3) . ?
O4 C8 1.417(4) . ?
O4 C9 1.422(4) . ?
O5 C1 1.420(4) . ?
O5 C10 1.421(4) . ?
N1 C11 1.461(3) . ?
F8 C17 1.302(4) . ?
F9 C17 1.308(4) . ?
C11 C16 1.379(3) . ?
C11 C12 1.377(3) . ?
C16 C15 1.378(4) . ?
C12 C13 1.386(3) . ?
C15 C14 1.380(4) . ?
C13 C14 1.380(4) . ?
C14 C17 1.493(3) . ?
F7 C17 1.287(4) . ?
C4 C3 1.484(4) . ?
C5 C6 1.496(4) . ?
C7 C8 1.492(5) . ?
C1 C2 1.493(5) . ?
C9 C10 1.492(5) . ?
